data_4311335
loop_
_publ_author_name
'Yu-Bin Dong'
'Peng Wang'
'Ru-Qi Huang'
'Mark D. Smith'

_publ_section_title
;
 Syntheses and Structures of Ag(I)-Containing Coordination Polymers and
 Co(II)-Containing Supramolecular Complex Based on Novel Fulvene Ligands
;
_journal_name_full 'Inorganic Chemistry'
_journal_page_first 4727
_journal_page_last 4739
_journal_paper_doi 10.1021/ic0495517
_journal_volume 43
_journal_year 2004
_chemical_formula_sum 'C25 H20 N2 O2'
_chemical_formula_weight 380.43
_chemical_name_systematic
; 
 ? 
;
_space_group_IT_number 2
_symmetry_cell_setting triclinic
_symmetry_space_group_name_Hall '-P 1'
_symmetry_space_group_name_H-M 'P -1'
_atom_sites_solution_hydrogens geom
_atom_sites_solution_primary direct
_atom_sites_solution_secondary difmap
_audit_creation_method SHELXL-97
_cell_angle_alpha 74.200(2)
_cell_angle_beta 89.116(2)
_cell_angle_gamma 84.894(2)
_cell_formula_units_Z 4
_cell_length_a 9.7027(9)
_cell_length_b 12.8883(12)
_cell_length_c 16.8118(16)
_cell_measurement_reflns_used 9874
_cell_measurement_temperature 150(1)
_cell_measurement_theta_max 25.062
_cell_measurement_theta_min 2.332
_cell_volume 2014.8(3)
_computing_cell_refinement 'SAINT+ NT V6.02a (Bruker, 1998)'
_computing_data_collection 'SMART NT V5.625 (Bruker, 1998)'
_computing_data_reduction 'SAINT+ NT V6.02a'
_computing_molecular_graphics 'SHELXTL V5.1 (Sheldrick, 1997)'
_computing_publication_material 'SHELXTL V5.1'
_computing_structure_refinement 'SHELXL-97 (Sheldrick, 1997)'
_computing_structure_solution 'SHELXS-97 (Sheldrick, 1990)'
_diffrn_ambient_temperature 150(1)
_diffrn_measured_fraction_theta_full 0.996
_diffrn_measured_fraction_theta_max 0.996
_diffrn_measurement_device_type 'Bruker SMART APEX CCD diffractometer'
_diffrn_measurement_method 'omega scans'
_diffrn_radiation_monochromator graphite
_diffrn_radiation_source 'fine-focus sealed tube'
_diffrn_radiation_type MoK\a
_diffrn_radiation_wavelength 0.71073
_diffrn_reflns_av_R_equivalents 0.0293
_diffrn_reflns_av_sigmaI/netI 0.0450
_diffrn_reflns_limit_h_max 11
_diffrn_reflns_limit_h_min -11
_diffrn_reflns_limit_k_max 15
_diffrn_reflns_limit_k_min -15
_diffrn_reflns_limit_l_max 20
_diffrn_reflns_limit_l_min -19
_diffrn_reflns_number 16712
_diffrn_reflns_theta_full 25.06
_diffrn_reflns_theta_max 25.06
_diffrn_reflns_theta_min 1.65
_diffrn_standards_decay_% 0
_exptl_absorpt_coefficient_mu 0.080
_exptl_absorpt_correction_type none
_exptl_crystal_colour yellow
_exptl_crystal_density_diffrn 1.254
_exptl_crystal_density_method 'not measured'
_exptl_crystal_description plate
_exptl_crystal_F_000 800
_exptl_crystal_size_max 0.52
_exptl_crystal_size_mid 0.32
_exptl_crystal_size_min 0.10
_refine_diff_density_max 0.219
_refine_diff_density_min -0.310
_refine_diff_density_rms 0.045
_refine_ls_extinction_method none
_refine_ls_goodness_of_fit_ref 1.002
_refine_ls_hydrogen_treatment mixed
_refine_ls_matrix_type full
_refine_ls_number_parameters 575
_refine_ls_number_reflns 7122
_refine_ls_number_restraints 0
_refine_ls_restrained_S_all 1.002
_refine_ls_R_factor_all 0.0652
_refine_ls_R_factor_gt 0.0496
_refine_ls_shift/su_max 0.000
_refine_ls_shift/su_mean 0.000
_refine_ls_structure_factor_coef Fsqd
_refine_ls_weighting_details 'calc w=1/[\s^2^(Fo^2^)+(0.0664P)^2^+0.0000P] where P=(Fo^2^+2Fc^2^)/3'
_refine_ls_weighting_scheme calc
_refine_ls_wR_factor_gt 0.1158
_refine_ls_wR_factor_ref 0.1229
_reflns_number_gt 5512
_reflns_number_total 7122
_reflns_threshold_expression >2sigma(I)
_cod_data_source_file ic0495517si20040528_015556_2.cif
_cod_data_source_block L3
_cod_database_code 4311335

loop_
_symmetry_equiv_pos_as_xyz
'x, y, z'
'-x, -y, -z'

loop_
_atom_site_label
_atom_site_type_symbol
_atom_site_fract_x
_atom_site_fract_y
_atom_site_fract_z
_atom_site_U_iso_or_equiv
_atom_site_adp_type
_atom_site_occupancy
_atom_site_symmetry_multiplicity
_atom_site_calc_flag
_atom_site_refinement_flags
_atom_site_disorder_assembly
_atom_site_disorder_group
C1 C 0.05748(18) 0.31620(14) 0.41157(11) 0.0311(4) Uani 1 1 d . . .
C2 C 0.13331(18) 0.40740(14) 0.38440(11) 0.0309(4) Uani 1 1 d . . .
H2 H 0.1779 0.4404 0.4199 0.031(5) Uiso 1 1 calc R . .
C3 C 0.13402(17) 0.44272(14) 0.29782(11) 0.0281(4) Uani 1 1 d . . .
C4 C 0.05479(18) 0.36802(13) 0.26875(11) 0.0283(4) Uani 1 1 d . . .
C5 C 0.01125(18) 0.29308(14) 0.34133(11) 0.0309(4) Uani 1 1 d . . .
H5 H -0.0424 0.2348 0.3417 0.029(5) Uiso 1 1 calc R . .
C6 C 0.18713(17) 0.53908(14) 0.25025(11) 0.0285(4) Uani 1 1 d . . .
C7 C 0.26919(18) 0.60548(14) 0.28801(11) 0.0310(4) Uani 1 1 d . . .
C8 C 0.37784(19) 0.56047(15) 0.34262(11) 0.0328(4) Uani 1 1 d . . .
H8 H 0.3988 0.4842 0.3598 0.037(5) Uiso 1 1 calc R . .
C9 C 0.4557(2) 0.62763(17) 0.37192(12) 0.0401(5) Uani 1 1 d . . .
C10 C 0.4227(2) 0.73885(18) 0.35015(13) 0.0468(5) Uani 1 1 d . . .
H10 H 0.4745 0.7840 0.3721 0.060(7) Uiso 1 1 calc R . .
C11 C 0.3141(2) 0.78296(17) 0.29639(14) 0.0463(5) Uani 1 1 d . . .
H11 H 0.2903 0.8589 0.2814 0.042(6) Uiso 1 1 calc R . .
C12 C 0.2397(2) 0.71722(15) 0.26413(12) 0.0378(5) Uani 1 1 d . . .
H12 H 0.1675 0.7487 0.2252 0.047(6) Uiso 1 1 calc R . .
C13 C 0.5754(3) 0.5806(2) 0.42322(13) 0.0538(6) Uani 1 1 d . . .
C14 C 0.01697(18) 0.37237(14) 0.18811(11) 0.0291(4) Uani 1 1 d . . .
C15 C -0.05925(18) 0.28800(14) 0.16836(11) 0.0293(4) Uani 1 1 d . . .
C16 C -0.02057(19) 0.17863(14) 0.20112(11) 0.0311(4) Uani 1 1 d . . .
H16 H 0.0563 0.1555 0.2380 0.024(4) Uiso 1 1 calc R . .
C17 C -0.09563(19) 0.10300(14) 0.17942(11) 0.0326(4) Uani 1 1 d . . .
C18 C -0.2081(2) 0.13581(15) 0.12566(12) 0.0356(4) Uani 1 1 d . . .
H18 H -0.2595 0.0835 0.1121 0.037(5) Uiso 1 1 calc R . .
C19 C -0.24473(19) 0.24466(15) 0.09209(12) 0.0367(5) Uani 1 1 d . . .
H19 H -0.3212 0.2677 0.0550 0.036(5) Uiso 1 1 calc R . .
C20 C -0.16991(19) 0.32008(15) 0.11255(11) 0.0338(4) Uani 1 1 d . . .
H20 H -0.1942 0.3950 0.0882 0.035(5) Uiso 1 1 calc R . .
C21 C -0.0553(2) -0.01049(16) 0.21232(13) 0.0393(5) Uani 1 1 d . . .
C22 C 0.0299(2) 0.25742(15) 0.50107(12) 0.0375(5) Uani 1 1 d . . .
C23 C -0.0161(3) 0.33868(18) 0.54879(14) 0.0552(6) Uani 1 1 d . . .
H23A H 0.0559 0.3882 0.5461 0.100(10) Uiso 1 1 calc R . .
H23B H -0.0318 0.3003 0.6066 0.045(6) Uiso 1 1 calc R . .
H23C H -0.1021 0.3800 0.5245 0.078(8) Uiso 1 1 calc R . .
C24 C 0.1644(3) 0.1951(2) 0.54176(15) 0.0702(8) Uani 1 1 d . . .
H24A H 0.1949 0.1394 0.5140 0.107(11) Uiso 1 1 calc R . .
H24B H 0.1480 0.1607 0.6003 0.076(8) Uiso 1 1 calc R . .
H24C H 0.2361 0.2454 0.5369 0.19(2) Uiso 1 1 calc R . .
C25 C -0.0801(3) 0.1799(2) 0.50673(16) 0.0782(9) Uani 1 1 d . . .
H25A H -0.1668 0.2203 0.4826 0.113(13) Uiso 1 1 calc R . .
H25B H -0.0948 0.1423 0.5649 0.059(6) Uiso 1 1 calc R . .
H25C H -0.0502 0.1269 0.4765 0.106(11) Uiso 1 1 calc R . .
N1 N 0.6716(2) 0.5430(2) 0.46323(13) 0.0754(7) Uani 1 1 d . . .
N2 N -0.0243(2) -0.10103(14) 0.23859(13) 0.0564(5) Uani 1 1 d . . .
O1 O 0.16405(13) 0.57823(10) 0.17310(8) 0.0345(3) Uani 1 1 d . . .
O2 O 0.03920(13) 0.45117(10) 0.12417(7) 0.0336(3) Uani 1 1 d . . .
H1A H 0.095(2) 0.5102(19) 0.1443(14) 0.070(7) Uiso 1 1 d . . .
C31 C 0.46861(18) 0.24723(14) 0.26962(11) 0.0307(4) Uani 1 1 d . . .
C32 C 0.51574(18) 0.34972(14) 0.25024(11) 0.0313(4) Uani 1 1 d . . .
H32 H 0.5699 0.3756 0.2861 0.029(5) Uiso 1 1 calc R . .
C33 C 0.47220(18) 0.41018(14) 0.16987(11) 0.0288(4) Uani 1 1 d . . .
C34 C 0.39216(18) 0.33846(13) 0.13765(11) 0.0286(4) Uani 1 1 d . . .
C35 C 0.39449(18) 0.24090(14) 0.20084(11) 0.0310(4) Uani 1 1 d . . .
H35 H 0.3514 0.1790 0.1972 0.033(5) Uiso 1 1 calc R . .
C36 C 0.49557(18) 0.51927(14) 0.13240(11) 0.0290(4) Uani 1 1 d . . .
C37 C 0.58910(18) 0.57944(14) 0.16899(11) 0.0296(4) Uani 1 1 d . . .
C38 C 0.71119(19) 0.53231(15) 0.21154(12) 0.0346(4) Uani 1 1 d . . .
H38 H 0.7381 0.4579 0.2176 0.030(5) Uiso 1 1 calc R . .
C39 C 0.7938(2) 0.59187(16) 0.24506(13) 0.0403(5) Uani 1 1 d . . .
H39 H 0.8758 0.5579 0.2746 0.047(6) Uiso 1 1 calc R . .
C40 C 0.7578(2) 0.70006(16) 0.23588(12) 0.0401(5) Uani 1 1 d . . .
H40 H 0.8140 0.7411 0.2593 0.043(5) Uiso 1 1 calc R . .
C41 C 0.6377(2) 0.74888(15) 0.19182(12) 0.0358(4) Uani 1 1 d . . .
C42 C 0.55439(19) 0.68961(14) 0.15790(11) 0.0317(4) Uani 1 1 d . . .
H42 H 0.4738 0.7242 0.1272 0.032(5) Uiso 1 1 calc R . .
C43 C 0.5978(2) 0.86218(16) 0.18343(13) 0.0408(5) Uani 1 1 d . . .
C44 C 0.31942(18) 0.36170(14) 0.06213(11) 0.0298(4) Uani 1 1 d . . .
C45 C 0.25374(19) 0.27767(14) 0.03380(11) 0.0303(4) Uani 1 1 d . . .
C46 C 0.3129(2) 0.17171(15) 0.04688(11) 0.0350(4) Uani 1 1 d . . .
H46 H 0.3994 0.1500 0.0748 0.044(6) Uiso 1 1 calc R . .
C47 C 0.2447(2) 0.09811(15) 0.01881(12) 0.0394(5) Uani 1 1 d . . .
C48 C 0.1191(2) 0.12903(16) -0.02332(12) 0.0408(5) Uani 1 1 d . . .
H48 H 0.0730 0.0779 -0.0420 0.036(5) Uiso 1 1 calc R . .
C49 C 0.0617(2) 0.23426(15) -0.03790(12) 0.0380(5) Uani 1 1 d . . .
H49 H -0.0237 0.2561 -0.0671 0.040(5) Uiso 1 1 calc R . .
C50 C 0.12882(19) 0.30801(15) -0.00976(11) 0.0332(4) Uani 1 1 d . . .
H50 H 0.0891 0.3806 -0.0203 0.038(5) Uiso 1 1 calc R . .
C51 C 0.3033(3) -0.01206(18) 0.03341(14) 0.0521(6) Uani 1 1 d . . .
C52 C 0.4943(2) 0.15940(15) 0.34999(12) 0.0365(5) Uani 1 1 d . . .
C53 C 0.4980(3) 0.20985(17) 0.42218(12) 0.0502(6) Uani 1 1 d . . .
H53A H 0.5772 0.2534 0.4162 0.053(6) Uiso 1 1 calc R . .
H53B H 0.5069 0.1524 0.4743 0.053(6) Uiso 1 1 calc R . .
H53C H 0.4123 0.2561 0.4224 0.067(7) Uiso 1 1 calc R . .
C54 C 0.6341(3) 0.09618(19) 0.34514(14) 0.0605(7) Uani 1 1 d . . .
H54A H 0.6311 0.0609 0.3005 0.087(9) Uiso 1 1 calc R . .
H54B H 0.6536 0.0412 0.3978 0.064(7) Uiso 1 1 calc R . .
H54C H 0.7071 0.1460 0.3341 0.114(12) Uiso 1 1 calc R . .
C55 C 0.3790(3) 0.08295(19) 0.36431(14) 0.0587(7) Uani 1 1 d . . .
H55A H 0.2891 0.1249 0.3621 0.081(9) Uiso 1 1 calc R . .
H55B H 0.3917 0.0305 0.4187 0.058(6) Uiso 1 1 calc R . .
H55C H 0.3823 0.0445 0.3214 0.080(9) Uiso 1 1 calc R . .
N3 N 0.5643(2) 0.95091(14) 0.17878(12) 0.0538(5) Uani 1 1 d . . .
N4 N 0.3455(3) -0.10018(16) 0.04398(14) 0.0791(8) Uani 1 1 d . . .
O3 O 0.43451(13) 0.57594(10) 0.06542(8) 0.0338(3) Uani 1 1 d . . .
O4 O 0.29965(13) 0.45692(9) 0.01336(7) 0.0332(3) Uani 1 1 d . . .
H3A H 0.368(2) 0.5196(19) 0.0393(15) 0.076(8) Uiso 1 1 d . . .

loop_
_atom_site_aniso_label
_atom_site_aniso_U_11
_atom_site_aniso_U_22
_atom_site_aniso_U_33
_atom_site_aniso_U_23
_atom_site_aniso_U_13
_atom_site_aniso_U_12
C1 0.0305(10) 0.0293(10) 0.0325(10) -0.0076(8) -0.0001(8) -0.0011(8)
C2 0.0283(10) 0.0319(10) 0.0325(10) -0.0098(8) -0.0032(8) 0.0010(8)
C3 0.0253(9) 0.0279(9) 0.0297(10) -0.0063(8) -0.0029(7) 0.0013(7)
C4 0.0268(9) 0.0264(9) 0.0307(10) -0.0069(8) -0.0044(7) 0.0016(7)
C5 0.0307(10) 0.0267(9) 0.0363(11) -0.0099(8) -0.0015(8) -0.0034(8)
C6 0.0238(9) 0.0284(10) 0.0315(10) -0.0069(8) -0.0018(7) 0.0038(7)
C7 0.0285(10) 0.0324(10) 0.0321(10) -0.0087(8) 0.0060(8) -0.0045(8)
C8 0.0353(11) 0.0350(11) 0.0274(10) -0.0061(8) 0.0036(8) -0.0080(8)
C9 0.0385(12) 0.0534(13) 0.0306(11) -0.0117(9) 0.0021(9) -0.0159(10)
C10 0.0532(14) 0.0518(14) 0.0449(13) -0.0228(11) 0.0098(10) -0.0262(11)
C11 0.0513(14) 0.0336(12) 0.0575(14) -0.0169(10) 0.0119(11) -0.0101(10)
C12 0.0359(11) 0.0335(11) 0.0436(12) -0.0103(9) 0.0054(9) -0.0023(9)
C13 0.0538(15) 0.0746(17) 0.0327(12) -0.0059(11) -0.0028(11) -0.0314(13)
C14 0.0269(10) 0.0270(9) 0.0314(10) -0.0063(8) -0.0026(7) 0.0043(7)
C15 0.0304(10) 0.0304(10) 0.0273(10) -0.0095(8) -0.0009(7) 0.0009(8)
C16 0.0316(10) 0.0324(10) 0.0289(10) -0.0091(8) -0.0048(8) 0.0022(8)
C17 0.0373(11) 0.0286(10) 0.0316(10) -0.0087(8) 0.0013(8) 0.0008(8)
C18 0.0394(11) 0.0343(11) 0.0353(11) -0.0118(9) -0.0027(9) -0.0073(9)
C19 0.0346(11) 0.0387(11) 0.0361(11) -0.0096(9) -0.0096(9) 0.0005(9)
C20 0.0388(11) 0.0281(10) 0.0329(10) -0.0072(8) -0.0037(8) 0.0028(8)
C21 0.0414(12) 0.0329(12) 0.0444(12) -0.0120(9) -0.0060(9) -0.0017(9)
C22 0.0420(12) 0.0372(11) 0.0314(11) -0.0059(9) 0.0031(9) -0.0053(9)
C23 0.0716(17) 0.0522(14) 0.0383(13) -0.0082(11) 0.0130(11) -0.0018(13)
C24 0.0793(19) 0.0756(18) 0.0356(14) 0.0085(13) 0.0070(12) 0.0250(16)
C25 0.109(3) 0.090(2) 0.0395(14) -0.0077(15) 0.0127(15) -0.062(2)
N1 0.0588(14) 0.115(2) 0.0447(12) -0.0002(12) -0.0139(10) -0.0350(13)
N2 0.0606(13) 0.0337(11) 0.0725(14) -0.0121(10) -0.0132(10) 0.0031(9)
O1 0.0383(8) 0.0302(7) 0.0325(7) -0.0032(6) -0.0054(6) -0.0051(6)
O2 0.0390(8) 0.0301(7) 0.0303(7) -0.0050(6) -0.0049(6) -0.0044(6)
C31 0.0326(10) 0.0277(10) 0.0304(10) -0.0072(8) -0.0002(8) 0.0031(8)
C32 0.0328(10) 0.0307(10) 0.0314(10) -0.0109(8) -0.0018(8) 0.0011(8)
C33 0.0298(10) 0.0261(9) 0.0287(10) -0.0060(8) 0.0012(7) 0.0031(7)
C34 0.0295(10) 0.0240(9) 0.0311(10) -0.0067(8) 0.0004(8) 0.0011(7)
C35 0.0341(10) 0.0241(9) 0.0334(10) -0.0060(8) 0.0000(8) -0.0004(8)
C36 0.0290(10) 0.0265(9) 0.0296(10) -0.0063(8) 0.0049(8) 0.0027(7)
C37 0.0338(10) 0.0270(9) 0.0265(10) -0.0051(8) 0.0039(8) -0.0018(8)
C38 0.0347(11) 0.0289(10) 0.0393(11) -0.0090(8) 0.0029(8) 0.0008(8)
C39 0.0324(11) 0.0441(12) 0.0449(12) -0.0138(10) -0.0013(9) -0.0006(9)
C40 0.0395(12) 0.0411(12) 0.0431(12) -0.0156(10) 0.0015(9) -0.0098(9)
C41 0.0427(12) 0.0302(10) 0.0348(11) -0.0085(8) 0.0074(9) -0.0077(9)
C42 0.0338(11) 0.0290(10) 0.0309(10) -0.0060(8) 0.0045(8) -0.0030(8)
C43 0.0445(12) 0.0346(12) 0.0456(12) -0.0125(9) 0.0025(9) -0.0107(9)
C44 0.0283(10) 0.0280(10) 0.0303(10) -0.0050(8) 0.0034(8) 0.0030(8)
C45 0.0347(10) 0.0303(10) 0.0235(9) -0.0033(8) 0.0003(8) -0.0016(8)
C46 0.0407(11) 0.0315(10) 0.0301(10) -0.0053(8) -0.0042(8) 0.0025(8)
C47 0.0547(13) 0.0292(10) 0.0329(11) -0.0071(8) -0.0066(9) 0.0001(9)
C48 0.0525(13) 0.0363(11) 0.0347(11) -0.0091(9) -0.0059(9) -0.0103(10)
C49 0.0379(12) 0.0415(12) 0.0325(11) -0.0066(9) -0.0062(9) -0.0030(9)
C50 0.0383(11) 0.0300(10) 0.0286(10) -0.0046(8) -0.0031(8) 0.0016(8)
C51 0.0733(16) 0.0356(12) 0.0481(14) -0.0139(10) -0.0268(12) 0.0036(11)
C52 0.0446(12) 0.0303(10) 0.0305(10) -0.0034(8) -0.0025(8) 0.0034(9)
C53 0.0711(16) 0.0428(12) 0.0308(12) -0.0018(10) -0.0050(10) 0.0023(12)
C54 0.0731(18) 0.0522(15) 0.0421(14) 0.0009(12) -0.0055(12) 0.0277(14)
C55 0.0796(19) 0.0444(13) 0.0420(14) 0.0092(11) -0.0076(12) -0.0165(13)
N3 0.0604(13) 0.0336(10) 0.0715(14) -0.0187(9) 0.0008(10) -0.0116(9)
N4 0.120(2) 0.0387(12) 0.0792(16) -0.0225(11) -0.0522(14) 0.0172(12)
O3 0.0373(8) 0.0262(7) 0.0337(7) -0.0018(6) -0.0037(6) -0.0002(6)
O4 0.0372(8) 0.0261(7) 0.0317(7) -0.0010(6) -0.0057(6) 0.0008(6)

loop_
_atom_type_symbol
_atom_type_description
_atom_type_scat_dispersion_real
_atom_type_scat_dispersion_imag
_atom_type_scat_source
C C 0.0033 0.0016 'International Tables Vol C Tables 4.2.6.8 and 6.1.1.4'
H H 0.0000 0.0000 'International Tables Vol C Tables 4.2.6.8 and 6.1.1.4'
N N 0.0061 0.0033 'International Tables Vol C Tables 4.2.6.8 and 6.1.1.4'
O O 0.0106 0.0060 'International Tables Vol C Tables 4.2.6.8 and 6.1.1.4'

loop_
_geom_angle_atom_site_label_1
_geom_angle_atom_site_label_2
_geom_angle_atom_site_label_3
_geom_angle
_geom_angle_site_symmetry_1
_geom_angle_site_symmetry_3
_geom_angle_publ_flag
C5 C1 C2 106.65(16) . . ?
C5 C1 C22 127.38(16) . . ?
C2 C1 C22 125.96(16) . . ?
C3 C2 C1 110.67(16) . . ?
C2 C3 C6 125.44(16) . . ?
C2 C3 C4 106.19(15) . . ?
C6 C3 C4 127.97(16) . . ?
C14 C4 C5 125.39(16) . . ?
C14 C4 C3 128.85(16) . . ?
C5 C4 C3 105.53(15) . . ?
C1 C5 C4 110.96(16) . . ?
O1 C6 C3 123.33(16) . . ?
O1 C6 C7 114.54(15) . . ?
C3 C6 C7 122.06(16) . . ?
C8 C7 C12 119.31(17) . . ?
C8 C7 C6 122.33(16) . . ?
C12 C7 C6 118.27(17) . . ?
C7 C8 C9 119.48(18) . . ?
C8 C9 C10 120.93(19) . . ?
C8 C9 C13 118.92(19) . . ?
C10 C9 C13 120.12(19) . . ?
C11 C10 C9 119.26(18) . . ?
C10 C11 C12 120.22(19) . . ?
C11 C12 C7 120.7(2) . . ?
N1 C13 C9 179.2(3) . . ?
O2 C14 C4 124.20(16) . . ?
O2 C14 C15 113.33(15) . . ?
C4 C14 C15 122.42(16) . . ?
C16 C15 C20 119.32(16) . . ?
C16 C15 C14 121.97(16) . . ?
C20 C15 C14 118.66(15) . . ?
C15 C16 C17 119.27(16) . . ?
C18 C17 C16 120.91(16) . . ?
C18 C17 C21 119.46(17) . . ?
C16 C17 C21 119.63(17) . . ?
C19 C18 C17 119.65(17) . . ?
C18 C19 C20 119.78(17) . . ?
C19 C20 C15 121.03(17) . . ?
N2 C21 C17 179.4(2) . . ?
C25 C22 C23 109.3(2) . . ?
C25 C22 C1 111.10(17) . . ?
C23 C22 C1 109.97(16) . . ?
C25 C22 C24 109.7(2) . . ?
C23 C22 C24 107.23(19) . . ?
C1 C22 C24 109.46(16) . . ?
C32 C31 C35 106.82(16) . . ?
C32 C31 C52 126.23(17) . . ?
C35 C31 C52 126.95(17) . . ?
C31 C32 C33 110.77(16) . . ?
C36 C33 C32 125.61(17) . . ?
C36 C33 C34 128.50(16) . . ?
C32 C33 C34 105.78(15) . . ?
C35 C34 C44 125.59(16) . . ?
C35 C34 C33 105.69(15) . . ?
C44 C34 C33 128.61(15) . . ?
C31 C35 C34 110.94(16) . . ?
O3 C36 C33 123.01(16) . . ?
O3 C36 C37 114.23(15) . . ?
C33 C36 C37 122.72(16) . . ?
C42 C37 C38 118.51(17) . . ?
C42 C37 C36 117.83(16) . . ?
C38 C37 C36 123.63(16) . . ?
C39 C38 C37 121.24(17) . . ?
C40 C39 C38 120.24(19) . . ?
C39 C40 C41 119.16(18) . . ?
C42 C41 C40 120.91(17) . . ?
C42 C41 C43 119.69(18) . . ?
C40 C41 C43 119.38(18) . . ?
C41 C42 C37 119.89(18) . . ?
N3 C43 C41 178.1(2) . . ?
O4 C44 C34 123.15(16) . . ?
O4 C44 C45 114.06(15) . . ?
C34 C44 C45 122.74(15) . . ?
C46 C45 C50 118.86(17) . . ?
C46 C45 C44 123.17(16) . . ?
C50 C45 C44 117.95(16) . . ?
C47 C46 C45 119.60(18) . . ?
C46 C47 C48 120.89(18) . . ?
C46 C47 C51 120.13(18) . . ?
C48 C47 C51 118.98(18) . . ?
C49 C48 C47 119.68(18) . . ?
C48 C49 C50 119.76(18) . . ?
C49 C50 C45 121.18(17) . . ?
N4 C51 C47 177.6(3) . . ?
C31 C52 C53 110.07(15) . . ?
C31 C52 C55 110.03(16) . . ?
C53 C52 C55 109.00(18) . . ?
C31 C52 C54 108.82(16) . . ?
C53 C52 C54 109.02(18) . . ?
C55 C52 C54 109.90(19) . . ?

loop_
_geom_bond_atom_site_label_1
_geom_bond_atom_site_label_2
_geom_bond_distance
_geom_bond_site_symmetry_2
_geom_bond_publ_flag
C1 C5 1.384(2) . ?
C1 C2 1.408(2) . ?
C1 C22 1.521(3) . ?
C2 C3 1.402(2) . ?
C3 C6 1.417(2) . ?
C3 C4 1.468(2) . ?
C4 C14 1.395(2) . ?
C4 C5 1.420(2) . ?
C6 O1 1.273(2) . ?
C6 C7 1.484(2) . ?
C7 C8 1.386(3) . ?
C7 C12 1.390(3) . ?
C8 C9 1.387(3) . ?
C9 C10 1.388(3) . ?
C9 C13 1.443(3) . ?
C10 C11 1.376(3) . ?
C11 C12 1.380(3) . ?
C13 N1 1.149(3) . ?
C14 O2 1.293(2) . ?
C14 C15 1.479(2) . ?
C15 C16 1.386(2) . ?
C15 C20 1.395(2) . ?
C16 C17 1.393(2) . ?
C17 C18 1.388(3) . ?
C17 C21 1.436(3) . ?
C18 C19 1.378(3) . ?
C19 C20 1.380(3) . ?
C21 N2 1.144(2) . ?
C22 C25 1.511(3) . ?
C22 C23 1.518(3) . ?
C22 C24 1.535(3) . ?
C31 C32 1.389(2) . ?
C31 C35 1.396(3) . ?
C31 C52 1.515(2) . ?
C32 C33 1.413(2) . ?
C33 C36 1.412(2) . ?
C33 C34 1.471(2) . ?
C34 C35 1.406(2) . ?
C34 C44 1.408(2) . ?
C36 O3 1.284(2) . ?
C36 C37 1.485(3) . ?
C37 C42 1.392(2) . ?
C37 C38 1.395(3) . ?
C38 C39 1.381(3) . ?
C39 C40 1.374(3) . ?
C40 C41 1.394(3) . ?
C41 C42 1.387(3) . ?
C41 C43 1.446(3) . ?
C43 N3 1.143(2) . ?
C44 O4 1.277(2) . ?
C44 C45 1.490(3) . ?
C45 C46 1.394(2) . ?
C45 C50 1.395(2) . ?
C46 C47 1.388(3) . ?
C47 C48 1.390(3) . ?
C47 C51 1.439(3) . ?
C48 C49 1.378(3) . ?
C49 C50 1.384(3) . ?
C51 N4 1.140(3) . ?
C52 C53 1.527(3) . ?
C52 C55 1.529(3) . ?
C52 C54 1.532(3) . ?

loop_
_geom_hbond_atom_site_label_D
_geom_hbond_atom_site_label_H
_geom_hbond_atom_site_label_A
_geom_hbond_distance_DH
_geom_hbond_distance_HA
_geom_hbond_distance_DA
_geom_hbond_angle_DHA
_geom_hbond_site_symmetry_A
O2 H1A O1 1.10(2) 1.34(2) 2.4379(17) 177(2) .
O3 H3A O4 1.18(3) 1.26(3) 2.4403(17) 178(2) .

loop_
_geom_torsion_atom_site_label_1
_geom_torsion_atom_site_label_2
_geom_torsion_atom_site_label_3
_geom_torsion_atom_site_label_4
_geom_torsion
_geom_torsion_site_symmetry_1
_geom_torsion_site_symmetry_2
_geom_torsion_site_symmetry_3
_geom_torsion_site_symmetry_4
_geom_torsion_publ_flag
C5 C1 C2 C3 0.7(2) . . . . ?
C22 C1 C2 C3 -177.95(16) . . . . ?
C1 C2 C3 C6 172.51(16) . . . . ?
C1 C2 C3 C4 -0.7(2) . . . . ?
C2 C3 C4 C14 175.05(17) . . . . ?
C6 C3 C4 C14 2.1(3) . . . . ?
C2 C3 C4 C5 0.42(18) . . . . ?
C6 C3 C4 C5 -172.53(17) . . . . ?
C2 C1 C5 C4 -0.4(2) . . . . ?
C22 C1 C5 C4 178.21(17) . . . . ?
C14 C4 C5 C1 -174.89(17) . . . . ?
C3 C4 C5 C1 -0.02(19) . . . . ?
C2 C3 C6 O1 -166.94(16) . . . . ?
C4 C3 C6 O1 4.7(3) . . . . ?
C2 C3 C6 C7 10.0(3) . . . . ?
C4 C3 C6 C7 -178.31(16) . . . . ?
O1 C6 C7 C8 -135.19(17) . . . . ?
C3 C6 C7 C8 47.6(3) . . . . ?
O1 C6 C7 C12 41.5(2) . . . . ?
C3 C6 C7 C12 -135.69(18) . . . . ?
C12 C7 C8 C9 -0.5(3) . . . . ?
C6 C7 C8 C9 176.16(17) . . . . ?
C7 C8 C9 C10 2.8(3) . . . . ?
C7 C8 C9 C13 -174.91(17) . . . . ?
C8 C9 C10 C11 -2.3(3) . . . . ?
C13 C9 C10 C11 175.3(2) . . . . ?
C9 C10 C11 C12 -0.4(3) . . . . ?
C10 C11 C12 C7 2.7(3) . . . . ?
C8 C7 C12 C11 -2.3(3) . . . . ?
C6 C7 C12 C11 -179.06(17) . . . . ?
C8 C9 C13 N1 73(18) . . . . ?
C10 C9 C13 N1 -104(18) . . . . ?
C5 C4 C14 O2 168.40(16) . . . . ?
C3 C4 C14 O2 -5.2(3) . . . . ?
C5 C4 C14 C15 -8.7(3) . . . . ?
C3 C4 C14 C15 177.67(17) . . . . ?
O2 C14 C15 C16 135.75(17) . . . . ?
C4 C14 C15 C16 -46.9(3) . . . . ?
O2 C14 C15 C20 -41.7(2) . . . . ?
C4 C14 C15 C20 135.67(18) . . . . ?
C20 C15 C16 C17 -1.8(3) . . . . ?
C14 C15 C16 C17 -179.28(16) . . . . ?
C15 C16 C17 C18 0.0(3) . . . . ?
C15 C16 C17 C21 179.27(17) . . . . ?
C16 C17 C18 C19 1.1(3) . . . . ?
C21 C17 C18 C19 -178.15(18) . . . . ?
C17 C18 C19 C20 -0.4(3) . . . . ?
C18 C19 C20 C15 -1.5(3) . . . . ?
C16 C15 C20 C19 2.6(3) . . . . ?
C14 C15 C20 C19 -179.86(17) . . . . ?
C18 C17 C21 N2 -39(20) . . . . ?
C16 C17 C21 N2 142(20) . . . . ?
C5 C1 C22 C25 -11.0(3) . . . . ?
C2 C1 C22 C25 167.3(2) . . . . ?
C5 C1 C22 C23 -132.2(2) . . . . ?
C2 C1 C22 C23 46.2(3) . . . . ?
C5 C1 C22 C24 110.3(2) . . . . ?
C2 C1 C22 C24 -71.4(3) . . . . ?
C35 C31 C32 C33 0.4(2) . . . . ?
C52 C31 C32 C33 179.97(17) . . . . ?
C31 C32 C33 C36 176.37(16) . . . . ?
C31 C32 C33 C34 -0.1(2) . . . . ?
C36 C33 C34 C35 -176.57(17) . . . . ?
C32 C33 C34 C35 -0.24(19) . . . . ?
C36 C33 C34 C44 -0.3(3) . . . . ?
C32 C33 C34 C44 175.98(17) . . . . ?
C32 C31 C35 C34 -0.6(2) . . . . ?
C52 C31 C35 C34 179.87(17) . . . . ?
C44 C34 C35 C31 -175.87(17) . . . . ?
C33 C34 C35 C31 0.5(2) . . . . ?
C32 C33 C36 O3 -167.80(17) . . . . ?
C34 C33 C36 O3 7.9(3) . . . . ?
C32 C33 C36 C37 9.8(3) . . . . ?
C34 C33 C36 C37 -174.53(16) . . . . ?
O3 C36 C37 C42 31.6(2) . . . . ?
C33 C36 C37 C42 -146.22(17) . . . . ?
O3 C36 C37 C38 -146.49(17) . . . . ?
C33 C36 C37 C38 35.7(3) . . . . ?
C42 C37 C38 C39 2.6(3) . . . . ?
C36 C37 C38 C39 -179.36(17) . . . . ?
C37 C38 C39 C40 -1.0(3) . . . . ?
C38 C39 C40 C41 -0.5(3) . . . . ?
C39 C40 C41 C42 0.4(3) . . . . ?
C39 C40 C41 C43 178.72(18) . . . . ?
C40 C41 C42 C37 1.2(3) . . . . ?
C43 C41 C42 C37 -177.12(17) . . . . ?
C38 C37 C42 C41 -2.6(3) . . . . ?
C36 C37 C42 C41 179.21(16) . . . . ?
C42 C41 C43 N3 89(7) . . . . ?
C40 C41 C43 N3 -89(7) . . . . ?
C35 C34 C44 O4 166.87(17) . . . . ?
C33 C34 C44 O4 -8.7(3) . . . . ?
C35 C34 C44 C45 -10.6(3) . . . . ?
C33 C34 C44 C45 173.92(17) . . . . ?
O4 C44 C45 C46 144.89(17) . . . . ?
C34 C44 C45 C46 -37.5(3) . . . . ?
O4 C44 C45 C50 -33.4(2) . . . . ?
C34 C44 C45 C50 144.26(17) . . . . ?
C50 C45 C46 C47 -2.0(3) . . . . ?
C44 C45 C46 C47 179.72(17) . . . . ?
C45 C46 C47 C48 1.0(3) . . . . ?
C45 C46 C47 C51 -178.73(19) . . . . ?
C46 C47 C48 C49 0.4(3) . . . . ?
C51 C47 C48 C49 -179.9(2) . . . . ?
C47 C48 C49 C50 -0.6(3) . . . . ?
C48 C49 C50 C45 -0.4(3) . . . . ?
C46 C45 C50 C49 1.8(3) . . . . ?
C44 C45 C50 C49 -179.89(16) . . . . ?
C46 C47 C51 N4 171(7) . . . . ?
C48 C47 C51 N4 -9(7) . . . . ?
C32 C31 C52 C53 34.3(3) . . . . ?
C35 C31 C52 C53 -146.24(19) . . . . ?
C32 C31 C52 C55 154.4(2) . . . . ?
C35 C31 C52 C55 -26.1(3) . . . . ?
C32 C31 C52 C54 -85.1(2) . . . . ?
C35 C31 C52 C54 94.4(2) . . . . ?
